data_4078196
loop_
_publ_author_name
'Biswas, Saptarshi'
'Saha, Rajat'
'Ghosh, Ashutosh'

_publ_section_title
;
 Copper(II)--Mercury(II) Heterometallic Complexes Derived from a
 Salen-Type Ligand: A New Coordination Mode of the Old Schiff Base Ligand
;
_journal_issue 10
_journal_name_full Organometallics
_journal_page_first 3844
_journal_paper_doi 10.1021/om201033q
_journal_volume 31
_journal_year 2012
_chemical_formula_moiety 'C38 H38 Cl2 Cu2 Hg2 N4 O4'
_chemical_formula_sum 'C38 H38 Cl2 Cu2 Hg2 N4 O4'
_chemical_formula_weight 1213.88
_chemical_name_systematic
;
 ?
;
_space_group_IT_number 14
_symmetry_cell_setting monoclinic
_symmetry_space_group_name_Hall '-P 2ybc'
_symmetry_space_group_name_H-M 'P 1 21/c 1'
_atom_sites_solution_hydrogens geom
_atom_sites_solution_primary direct
_atom_sites_solution_secondary difmap
_audit_creation_method SHELXL-97
_cell_angle_alpha 90.00
_cell_angle_beta 91.009(5)
_cell_angle_gamma 90.00
_cell_formula_units_Z 2
_cell_length_a 9.378(5)
_cell_length_b 9.902(5)
_cell_length_c 20.420(5)
_cell_measurement_reflns_used 3866
_cell_measurement_temperature 293(2)
_cell_measurement_theta_max 27.11
_cell_measurement_theta_min 1.99
_cell_volume 1895.9(15)
_computing_cell_refinement 'Bruker SMART'
_computing_data_collection 'Bruker SMART'
_computing_data_reduction 'Bruker SAINT'
_computing_molecular_graphics 'Ortep-3 for Windows (Farrugia, 1997)'
_computing_publication_material 'WINGX V1.80.03'
_computing_structure_refinement 'SHELXL-97 (Sheldrick, 1997)'
_computing_structure_solution 'SHELXS-97 (Sheldrick, 1990)'
_diffrn_ambient_temperature 293(2)
_diffrn_measured_fraction_theta_full 0.954
_diffrn_measured_fraction_theta_max 0.954
_diffrn_measurement_device_type 'CCD area detector'
_diffrn_measurement_method 'phi and omega scans'
_diffrn_radiation_monochromator graphite
_diffrn_radiation_source 'fine-focus sealed tube'
_diffrn_radiation_type MoK\a
_diffrn_radiation_wavelength 0.71073
_diffrn_reflns_av_R_equivalents 0.0277
_diffrn_reflns_av_sigmaI/netI 0.0285
_diffrn_reflns_limit_h_max 11
_diffrn_reflns_limit_h_min -11
_diffrn_reflns_limit_k_max 12
_diffrn_reflns_limit_k_min -12
_diffrn_reflns_limit_l_max 26
_diffrn_reflns_limit_l_min -23
_diffrn_reflns_number 14044
_diffrn_reflns_theta_full 27.11
_diffrn_reflns_theta_max 27.11
_diffrn_reflns_theta_min 1.99
_exptl_absorpt_coefficient_mu 9.366
_exptl_absorpt_correction_T_max 0.392
_exptl_absorpt_correction_T_min 0.279
_exptl_absorpt_correction_type empirical
_exptl_absorpt_process_details Sadabs
_exptl_crystal_colour Brown
_exptl_crystal_density_diffrn 2.126
_exptl_crystal_density_method 'not measured'
_exptl_crystal_description Rectangular
_exptl_crystal_F_000 1156
_exptl_crystal_size_max 0.14
_exptl_crystal_size_mid 0.12
_exptl_crystal_size_min 0.10
_refine_diff_density_max 3.512
_refine_diff_density_min -3.950
_refine_diff_density_rms 0.400
_refine_ls_extinction_method none
_refine_ls_goodness_of_fit_ref 1.178
_refine_ls_hydrogen_treatment noref
_refine_ls_matrix_type full
_refine_ls_number_parameters 236
_refine_ls_number_reflns 3866
_refine_ls_number_restraints 0
_refine_ls_restrained_S_all 1.178
_refine_ls_R_factor_all 0.1122
_refine_ls_R_factor_gt 0.1074
_refine_ls_shift/su_max 0.000
_refine_ls_shift/su_mean 0.000
_refine_ls_structure_factor_coef Fsqd
_refine_ls_weighting_details 'calc w=1/[\s^2^(Fo^2^)+(0.1095P)^2^+117.0443P] where P=(Fo^2^+2Fc^2^)/3'
_refine_ls_weighting_scheme calc
_refine_ls_wR_factor_gt 0.2960
_refine_ls_wR_factor_ref 0.2985
_reflns_number_gt 3540
_reflns_number_total 3866
_reflns_threshold_expression >2sigma(I)
_cod_data_source_file om201033q_si_002.cif
_cod_data_source_block 3
_cod_depositor_comments
;
The following automatic conversions were performed:

'_symmetry_cell_setting' value 'Monoclinic' changed to 'monoclinic'
according to /home/saulius/struct/CIF-dictionaries/cif_core.dic
dictionary named 'cif_core.dic' version 2.4.1 from 2010-06-29.

Automatic conversion script
Id: cif_fix_values 1715 2011-07-08 13:25:40Z adriana 
;
_cod_original_sg_symbol_H-M 'P 21/c'
_cod_database_code 4078196

loop_
_symmetry_equiv_pos_as_xyz
'x, y, z'
'-x, y+1/2, -z+1/2'
'-x, -y, -z'
'x, -y-1/2, z-1/2'

loop_
_atom_site_label
_atom_site_type_symbol
_atom_site_fract_x
_atom_site_fract_y
_atom_site_fract_z
_atom_site_U_iso_or_equiv
_atom_site_adp_type
_atom_site_occupancy
_atom_site_symmetry_multiplicity
_atom_site_calc_flag
_atom_site_refinement_flags
Hg1 Hg 0.76314(10) 0.25577(11) 0.43509(5) 0.0519(4) Uani 1 1 d .
Cu1 Cu 0.4639(2) 0.0725(2) 0.37478(10) 0.0235(5) Uani 1 1 d .
Cl1 Cl 0.9147(9) 0.2471(11) 0.3465(4) 0.085(3) Uani 1 1 d .
O1 O 0.5312(15) 0.2486(13) 0.3626(7) 0.035(3) Uani 1 1 d .
O2 O 0.6425(12) 0.0215(13) 0.4109(7) 0.033(3) Uani 1 1 d .
N1 N 0.3194(16) 0.0908(15) 0.3036(7) 0.027(3) Uani 1 1 d .
N2 N 0.3643(14) -0.0735(15) 0.4176(6) 0.024(3) Uani 1 1 d .
C1 C 0.4640(19) 0.3445(18) 0.3337(8) 0.028(4) Uani 1 1 d .
C2 C 0.514(2) 0.4819(19) 0.3482(9) 0.037(4) Uani 1 1 d .
H2 H 0.5897 0.4943 0.3776 0.045 Uiso 1 1 calc R
C3 C 0.450(3) 0.594(2) 0.3187(11) 0.045(5) Uani 1 1 d .
H3 H 0.4814 0.6807 0.3286 0.054 Uiso 1 1 calc R
C4 C 0.341(3) 0.572(2) 0.2752(13) 0.054(6) Uani 1 1 d .
H4 H 0.3009 0.6467 0.2540 0.065 Uiso 1 1 calc R
C5 C 0.290(2) 0.450(2) 0.2614(11) 0.045(5) Uani 1 1 d .
H5 H 0.2153 0.4429 0.2310 0.054 Uiso 1 1 calc R
C6 C 0.344(2) 0.326(2) 0.2912(8) 0.033(4) Uani 1 1 d .
C7 C 0.282(2) 0.199(2) 0.2727(8) 0.031(4) Uani 1 1 d .
C8 C 0.179(2) 0.189(3) 0.2165(11) 0.053(6) Uani 1 1 d .
H8A H 0.1896 0.1033 0.1952 0.079 Uiso 1 1 calc R
H8B H 0.1971 0.2603 0.1859 0.079 Uiso 1 1 calc R
H8C H 0.0833 0.1974 0.2322 0.079 Uiso 1 1 calc R
C9 C 0.264(2) -0.0440(19) 0.2888(9) 0.034(4) Uani 1 1 d .
H9A H 0.3434 -0.1064 0.2855 0.041 Uiso 1 1 calc R
H9B H 0.2150 -0.0419 0.2466 0.041 Uiso 1 1 calc R
C10 C 0.1635(18) -0.095(2) 0.3393(9) 0.035(4) Uani 1 1 d .
H10A H 0.1596 -0.1928 0.3369 0.042 Uiso 1 1 calc R
H10B H 0.0686 -0.0607 0.3295 0.042 Uiso 1 1 calc R
C11 C 0.2079(17) -0.053(2) 0.4096(9) 0.033(4) Uani 1 1 d .
H11A H 0.1845 0.0417 0.4168 0.040 Uiso 1 1 calc R
H11B H 0.1573 -0.1066 0.4413 0.040 Uiso 1 1 calc R
C12 C 0.318(2) -0.288(2) 0.4736(10) 0.035(4) Uani 1 1 d .
H12A H 0.3705 -0.3727 0.4743 0.042 Uiso 1 1 calc R
H12B H 0.2393 -0.2983 0.4426 0.042 Uiso 1 1 calc R
C13 C 0.4151(15) -0.1790(17) 0.4493(7) 0.021(3) Uani 1 1 d .
C14 C 0.5726(17) -0.1903(17) 0.4602(8) 0.023(3) Uani 1 1 d .
C15 C 0.623(2) -0.306(2) 0.4948(12) 0.043(5) Uani 1 1 d .
H15 H 0.5578 -0.3662 0.5119 0.052 Uiso 1 1 calc R
C16 C 0.766(2) -0.330(2) 0.5035(13) 0.051(6) Uani 1 1 d .
H16 H 0.7982 -0.4053 0.5264 0.062 Uiso 1 1 calc R
C17 C 0.862(2) -0.238(2) 0.4772(12) 0.046(5) Uani 1 1 d .
H17 H 0.9591 -0.2575 0.4800 0.055 Uiso 1 1 calc R
C18 C 0.8207(17) -0.127(3) 0.4488(10) 0.041(5) Uani 1 1 d .
H18 H 0.8891 -0.0666 0.4345 0.049 Uiso 1 1 calc R
C19 C 0.6706(16) -0.0954(17) 0.4386(8) 0.024(3) Uani 1 1 d .

loop_
_atom_site_aniso_label
_atom_site_aniso_U_11
_atom_site_aniso_U_22
_atom_site_aniso_U_33
_atom_site_aniso_U_23
_atom_site_aniso_U_13
_atom_site_aniso_U_12
Hg1 0.0416(5) 0.0653(7) 0.0486(6) 0.0136(4) -0.0040(4) -0.0098(4)
Cu1 0.0210(9) 0.0264(10) 0.0228(9) 0.0054(8) -0.0063(7) -0.0044(8)
Cl1 0.061(4) 0.132(8) 0.063(4) 0.019(4) 0.015(4) 0.001(4)
O1 0.034(7) 0.032(7) 0.037(7) 0.011(6) -0.014(6) -0.006(5)
O2 0.019(6) 0.036(7) 0.044(7) 0.015(6) -0.007(5) -0.011(5)
N1 0.032(7) 0.028(7) 0.020(7) -0.003(6) -0.002(6) 0.000(6)
N2 0.018(6) 0.033(7) 0.020(6) -0.003(6) -0.004(5) -0.001(5)
C1 0.029(8) 0.031(9) 0.024(8) 0.005(7) 0.005(7) -0.006(7)
C2 0.062(13) 0.024(9) 0.027(9) 0.015(7) 0.008(8) -0.009(9)
C3 0.062(14) 0.029(10) 0.045(12) 0.004(9) 0.015(10) 0.003(9)
C4 0.070(16) 0.033(11) 0.059(15) 0.007(10) 0.008(12) 0.010(11)
C5 0.046(12) 0.037(11) 0.052(12) 0.019(10) -0.010(10) 0.010(9)
C6 0.039(10) 0.043(11) 0.019(8) 0.004(7) 0.002(7) 0.016(8)
C7 0.041(10) 0.034(9) 0.017(7) 0.007(7) -0.009(7) 0.001(8)
C8 0.042(12) 0.074(16) 0.042(12) 0.022(12) -0.031(10) -0.002(11)
C9 0.034(9) 0.034(10) 0.035(9) 0.000(8) -0.015(8) -0.003(8)
C10 0.016(8) 0.047(11) 0.041(10) -0.001(9) -0.011(7) 0.001(7)
C11 0.017(8) 0.046(11) 0.036(10) 0.005(8) -0.005(7) 0.003(7)
C12 0.032(10) 0.035(10) 0.039(10) 0.010(8) 0.009(8) -0.005(8)
C13 0.014(7) 0.033(9) 0.016(7) 0.005(6) -0.002(5) -0.008(6)
C14 0.023(8) 0.023(8) 0.023(7) 0.006(6) -0.007(6) -0.007(6)
C15 0.025(9) 0.038(11) 0.065(14) 0.031(10) -0.009(9) -0.003(8)
C16 0.034(11) 0.043(12) 0.076(16) 0.021(12) -0.016(10) 0.004(9)
C17 0.020(9) 0.061(14) 0.056(13) -0.002(11) -0.011(9) 0.005(9)
C18 0.006(7) 0.072(15) 0.044(11) 0.007(10) -0.005(7) -0.008(8)
C19 0.012(7) 0.028(8) 0.032(8) 0.004(7) -0.012(6) 0.004(6)

loop_
_atom_type_symbol
_atom_type_description
_atom_type_scat_dispersion_real
_atom_type_scat_dispersion_imag
_atom_type_scat_source
C C 0.0033 0.0016 'International Tables Vol C Tables 4.2.6.8 and 6.1.1.4'
H H 0.0000 0.0000 'International Tables Vol C Tables 4.2.6.8 and 6.1.1.4'
Cl Cl 0.1484 0.1585 'International Tables Vol C Tables 4.2.6.8 and 6.1.1.4'
Cu Cu 0.3201 1.2651 'International Tables Vol C Tables 4.2.6.8 and 6.1.1.4'
Hg Hg -2.3894 9.2266 'International Tables Vol C Tables 4.2.6.8 and 6.1.1.4'
N N 0.0061 0.0033 'International Tables Vol C Tables 4.2.6.8 and 6.1.1.4'
O O 0.0106 0.0060 'International Tables Vol C Tables 4.2.6.8 and 6.1.1.4'

loop_
_geom_angle_atom_site_label_1
_geom_angle_atom_site_label_2
_geom_angle_atom_site_label_3
_geom_angle
_geom_angle_site_symmetry_1
_geom_angle_site_symmetry_3
C12 Hg1 Cl1 163.0(6) 3_656 .
C12 Hg1 O1 101.5(7) 3_656 .
Cl1 Hg1 O1 94.2(4) . .
C12 Hg1 O2 98.3(6) 3_656 .
Cl1 Hg1 O2 95.1(4) . .
O1 Hg1 O2 61.1(4) . .
O1 Cu1 O2 90.1(6) . .
O1 Cu1 N2 157.1(6) . .
O2 Cu1 N2 93.2(5) . .
O1 Cu1 N1 92.6(6) . .
O2 Cu1 N1 154.6(6) . .
N2 Cu1 N1 94.0(6) . .
C1 O1 Cu1 126.0(12) . .
C1 O1 Hg1 129.9(11) . .
Cu1 O1 Hg1 103.3(5) . .
C19 O2 Cu1 125.1(10) . .
C19 O2 Hg1 128.0(10) . .
Cu1 O2 Hg1 102.3(6) . .
C7 N1 C9 124.4(15) . .
C7 N1 Cu1 127.9(13) . .
C9 N1 Cu1 107.7(11) . .
C13 N2 C11 120.8(14) . .
C13 N2 Cu1 129.9(11) . .
C11 N2 Cu1 109.2(11) . .
O1 C1 C6 124.2(17) . .
O1 C1 C2 116.2(16) . .
C6 C1 C2 119.5(17) . .
C3 C2 C1 121(2) . .
C3 C2 H2 119.4 . .
C1 C2 H2 119.4 . .
C4 C3 C2 118(2) . .
C4 C3 H3 120.9 . .
C2 C3 H3 120.9 . .
C5 C4 C3 123(2) . .
C5 C4 H4 118.5 . .
C3 C4 H4 118.5 . .
C4 C5 C6 124(2) . .
C4 C5 H5 118.1 . .
C6 C5 H5 118.1 . .
C1 C6 C7 126.3(17) . .
C1 C6 C5 114.2(19) . .
C7 C6 C5 119.3(17) . .
N1 C7 C6 119.5(15) . .
N1 C7 C8 119.4(18) . .
C6 C7 C8 121.1(18) . .
C7 C8 H8A 109.5 . .
C7 C8 H8B 109.5 . .
H8A C8 H8B 109.5 . .
C7 C8 H8C 109.5 . .
H8A C8 H8C 109.5 . .
H8B C8 H8C 109.5 . .
N1 C9 C10 113.0(17) . .
N1 C9 H9A 109.0 . .
C10 C9 H9A 109.0 . .
N1 C9 H9B 109.0 . .
C10 C9 H9B 109.0 . .
H9A C9 H9B 107.8 . .
C9 C10 C11 112.7(15) . .
C9 C10 H10A 109.1 . .
C11 C10 H10A 109.1 . .
C9 C10 H10B 109.1 . .
C11 C10 H10B 109.1 . .
H10A C10 H10B 107.8 . .
N2 C11 C10 108.2(14) . .
N2 C11 H11A 110.1 . .
C10 C11 H11A 110.1 . .
N2 C11 H11B 110.1 . .
C10 C11 H11B 110.1 . .
H11A C11 H11B 108.4 . .
C13 C12 Hg1 115.1(13) . 3_656
C13 C12 H12A 108.5 . .
Hg1 C12 H12A 108.5 3_656 .
C13 C12 H12B 108.5 . .
Hg1 C12 H12B 108.5 3_656 .
H12A C12 H12B 107.5 . .
N2 C13 C14 118.8(14) . .
N2 C13 C12 121.3(14) . .
C14 C13 C12 119.9(15) . .
C19 C14 C15 119.0(15) . .
C19 C14 C13 123.9(14) . .
C15 C14 C13 117.0(15) . .
C16 C15 C14 121.4(19) . .
C16 C15 H15 119.3 . .
C14 C15 H15 119.3 . .
C15 C16 C17 118(2) . .
C15 C16 H16 120.8 . .
C17 C16 H16 120.8 . .
C18 C17 C16 122.2(19) . .
C18 C17 H17 118.9 . .
C16 C17 H17 118.9 . .
C17 C18 C19 121.9(19) . .
C17 C18 H18 119.0 . .
C19 C18 H18 119.0 . .
O2 C19 C14 127.1(14) . .
O2 C19 C18 116.1(16) . .
C14 C19 C18 116.7(16) . .

loop_
_geom_bond_atom_site_label_1
_geom_bond_atom_site_label_2
_geom_bond_distance
_geom_bond_site_symmetry_2
Hg1 C12 2.05(2) 3_656
Hg1 Cl1 2.321(8) .
Hg1 O1 2.610(13) .
Hg1 O2 2.624(13) .
Cu1 O1 1.872(13) .
Cu1 O2 1.887(12) .
Cu1 N2 1.938(15) .
Cu1 N1 1.978(14) .
O1 C1 1.28(2) .
O2 C19 1.31(2) .
N1 C7 1.29(2) .
N1 C9 1.46(2) .
N2 C13 1.31(2) .
N2 C11 1.49(2) .
C1 C6 1.42(3) .
C1 C2 1.47(3) .
C2 C3 1.39(3) .
C2 H2 0.9300 .
C3 C4 1.36(4) .
C3 H3 0.9300 .
C4 C5 1.34(3) .
C4 H4 0.9300 .
C5 C6 1.46(3) .
C5 H5 0.9300 .
C6 C7 1.43(3) .
C7 C8 1.49(2) .
C8 H8A 0.9600 .
C8 H8B 0.9600 .
C8 H8C 0.9600 .
C9 C10 1.50(3) .
C9 H9A 0.9700 .
C9 H9B 0.9700 .
C10 C11 1.55(3) .
C10 H10A 0.9700 .
C10 H10B 0.9700 .
C11 H11A 0.9700 .
C11 H11B 0.9700 .
C12 C13 1.50(2) .
C12 Hg1 2.05(2) 3_656
C12 H12A 0.9700 .
C12 H12B 0.9700 .
C13 C14 1.49(2) .
C14 C19 1.39(2) .
C14 C15 1.42(2) .
C15 C16 1.37(3) .
C15 H15 0.9300 .
C16 C17 1.39(3) .
C16 H16 0.9300 .
C17 C18 1.30(3) .
C17 H17 0.9300 .
C18 C19 1.45(2) .
C18 H18 0.9300 .

loop_
_geom_torsion_atom_site_label_1
_geom_torsion_atom_site_label_2
_geom_torsion_atom_site_label_3
_geom_torsion_atom_site_label_4
_geom_torsion
_geom_torsion_site_symmetry_1
O2 Cu1 O1 C1 174.5(16) .
N2 Cu1 O1 C1 -87(2) .
N1 Cu1 O1 C1 19.8(16) .
O2 Cu1 O1 Hg1 -15.1(6) .
N2 Cu1 O1 Hg1 83.4(15) .
N1 Cu1 O1 Hg1 -169.8(6) .
C12 Hg1 O1 C1 89.1(16) 3_656
Cl1 Hg1 O1 C1 -84.3(16) .
O2 Hg1 O1 C1 -177.8(17) .
C12 Hg1 O1 Cu1 -80.8(8) 3_656
Cl1 Hg1 O1 Cu1 105.8(6) .
O2 Hg1 O1 Cu1 12.3(5) .
O1 Cu1 O2 C19 172.3(15) .
N2 Cu1 O2 C19 15.0(15) .
N1 Cu1 O2 C19 -91.4(19) .
O1 Cu1 O2 Hg1 14.9(6) .
N2 Cu1 O2 Hg1 -142.4(6) .
N1 Cu1 O2 Hg1 111.3(13) .
C12 Hg1 O2 C19 -70.0(15) 3_656
Cl1 Hg1 O2 C19 99.4(14) .
O1 Hg1 O2 C19 -168.6(16) .
C12 Hg1 O2 Cu1 86.5(8) 3_656
Cl1 Hg1 O2 Cu1 -104.2(5) .
O1 Hg1 O2 Cu1 -12.2(5) .
O1 Cu1 N1 C7 -10.1(17) .
O2 Cu1 N1 C7 -105.9(19) .
N2 Cu1 N1 C7 147.9(16) .
O1 Cu1 N1 C9 167.3(12) .
O2 Cu1 N1 C9 71.6(19) .
N2 Cu1 N1 C9 -34.6(12) .
O1 Cu1 N2 C13 -108.4(19) .
O2 Cu1 N2 C13 -10.5(15) .
N1 Cu1 N2 C13 145.2(15) .
O1 Cu1 N2 C11 72.1(18) .
O2 Cu1 N2 C11 170.0(11) .
N1 Cu1 N2 C11 -34.4(12) .
Cu1 O1 C1 C6 -17(3) .
Hg1 O1 C1 C6 174.8(12) .
Cu1 O1 C1 C2 160.5(13) .
Hg1 O1 C1 C2 -7(2) .
O1 C1 C2 C3 179.0(18) .
C6 C1 C2 C3 -3(3) .
C1 C2 C3 C4 -1(3) .
C2 C3 C4 C5 2(4) .
C3 C4 C5 C6 0(4) .
O1 C1 C6 C7 -2(3) .
C2 C1 C6 C7 -179.4(17) .
O1 C1 C6 C5 -177.1(18) .
C2 C1 C6 C5 5(3) .
C4 C5 C6 C1 -4(3) .
C4 C5 C6 C7 -180(2) .
C9 N1 C7 C6 -179.5(17) .
Cu1 N1 C7 C6 -2(3) .
C9 N1 C7 C8 -2(3) .
Cu1 N1 C7 C8 174.9(15) .
C1 C6 C7 N1 12(3) .
C5 C6 C7 N1 -173.1(19) .
C1 C6 C7 C8 -166(2) .
C5 C6 C7 C8 10(3) .
C7 N1 C9 C10 -107(2) .
Cu1 N1 C9 C10 75.1(16) .
N1 C9 C10 C11 -37(2) .
C13 N2 C11 C10 -102.1(18) .
Cu1 N2 C11 C10 77.5(16) .
C9 C10 C11 N2 -44(2) .
C11 N2 C13 C14 -175.6(15) .
Cu1 N2 C13 C14 5(2) .
C11 N2 C13 C12 5(2) .
Cu1 N2 C13 C12 -174.2(13) .
Hg1 C12 C13 N2 -87.5(18) 3_656
Hg1 C12 C13 C14 93.5(17) 3_656
N2 C13 C14 C19 0(3) .
C12 C13 C14 C19 179.0(17) .
N2 C13 C14 C15 179.9(18) .
C12 C13 C14 C15 -1(3) .
C19 C14 C15 C16 -4(3) .
C13 C14 C15 C16 176(2) .
C14 C15 C16 C17 0(4) .
C15 C16 C17 C18 5(4) .
C16 C17 C18 C19 -4(4) .
Cu1 O2 C19 C14 -16(3) .
Hg1 O2 C19 C14 135.9(15) .
Cu1 O2 C19 C18 165.5(13) .
Hg1 O2 C19 C18 -43(2) .
C15 C14 C19 O2 -174.0(19) .
C13 C14 C19 O2 6(3) .
C15 C14 C19 C18 5(3) .
C13 C14 C19 C18 -175.3(17) .
C17 C18 C19 O2 178(2) .
C17 C18 C19 C14 -1(3) .
